data_4084299
loop_
_publ_author_name
'Chen, Ming-Tsz'
'Lee, Wei-Ying'
'Tsai, Tzung-Ling'
'Liang, Lan-Chang'

_publ_section_title
;
 Nickel(II) Complexes Containing Bidentate Diarylamido Phosphine
 Chelates: Kumada Couplings Kinetically Preferred to \b-Hydrogen
 Elimination
;
_journal_issue 20
_journal_name_full Organometallics
_journal_page_first 5852
_journal_paper_doi 10.1021/om5006353
_journal_volume 33
_journal_year 2014
_chemical_formula_moiety 'C29 H41 N Ni P2'
_chemical_formula_sum 'C29 H41 N Ni P2'
_chemical_formula_weight 524.28
_chemical_name_systematic
;
 ?
;
_space_group_IT_number 14
_symmetry_cell_setting monoclinic
_symmetry_space_group_name_Hall '-P 2yab'
_symmetry_space_group_name_H-M 'P 1 21/a 1'
_atom_sites_solution_hydrogens geom
_atom_sites_solution_primary direct
_atom_sites_solution_secondary difmap
_audit_creation_method SHELXL-97
_cell_angle_alpha 90.0000(10)
_cell_angle_beta 90.5670(10)
_cell_angle_gamma 90.0000(10)
_cell_formula_units_Z 4
_cell_length_a 16.8265(2)
_cell_length_b 9.4487(4)
_cell_length_c 17.6118(5)
_cell_measurement_reflns_used 0
_cell_measurement_temperature 200(2)
_cell_measurement_theta_max 0
_cell_measurement_theta_min 0
_cell_volume 2799.94(15)
_computing_cell_refinement
; 
CrysAlis CCD, Oxford Diffraction Ltd., 
Version 1.171.32.29 (release 10-06-2008 CrysAlis171 .NET) 
(compiled Jun 10 2008,16:49:55) 
;
_computing_data_collection
; 
CrysAlis CCD, Oxford Diffraction Ltd., 
Version 1.171.32.29 (release 10-06-2008 CrysAlis171 .NET) 
(compiled Jun 10 2008,16:49:55) 
;
_computing_data_reduction
; 
CrysAlis CCD, Oxford Diffraction Ltd., 
Version 1.171.32.29 (release 10-06-2008 CrysAlis171 .NET) 
(compiled Jun 10 2008,16:49:55) 
;
_computing_molecular_graphics 'Bruker SHELXTL'
_computing_publication_material 'Bruker SHELXTL'
_computing_structure_refinement 'SHELXL-97 (Sheldrick, 1997)'
_computing_structure_solution 'SHELXS-97 (Sheldrick, 1990)'
_diffrn_ambient_temperature 200(2)
_diffrn_measured_fraction_theta_full 0.951
_diffrn_measured_fraction_theta_max 0.951
_diffrn_measurement_device_type 'CCD area detector'
_diffrn_measurement_method 'phi and omega scans'
_diffrn_radiation_monochromator graphite
_diffrn_radiation_source 'fine-focus sealed tube'
_diffrn_radiation_type MoK\a
_diffrn_radiation_wavelength 0.71073
_diffrn_reflns_av_R_equivalents 0.0911
_diffrn_reflns_av_sigmaI/netI 0.0756
_diffrn_reflns_limit_h_max 19
_diffrn_reflns_limit_h_min -20
_diffrn_reflns_limit_k_max 9
_diffrn_reflns_limit_k_min -10
_diffrn_reflns_limit_l_max 20
_diffrn_reflns_limit_l_min -13
_diffrn_reflns_number 15153
_diffrn_reflns_theta_full 25.01
_diffrn_reflns_theta_max 25.01
_diffrn_reflns_theta_min 2.31
_exptl_absorpt_coefficient_mu 0.824
_exptl_absorpt_correction_T_max 0.906
_exptl_absorpt_correction_T_min 0.703
_exptl_absorpt_correction_type multi-scan
_exptl_absorpt_process_details 'SADABS (Sheldrick, 1996)'
_exptl_crystal_colour orange
_exptl_crystal_density_diffrn 1.244
_exptl_crystal_density_method 'not measured'
_exptl_crystal_description prism
_exptl_crystal_F_000 1120
_exptl_crystal_size_max 0.44
_exptl_crystal_size_mid 0.35
_exptl_crystal_size_min 0.12
_refine_diff_density_max 0.682
_refine_diff_density_min -1.151
_refine_diff_density_rms 0.273
_refine_ls_extinction_coef 0.069(5)
_refine_ls_extinction_expression Fc^*^=kFc[1+0.001xFc^2^\l^3^/sin(2\q)]^-1/4^
_refine_ls_extinction_method SHELXL
_refine_ls_goodness_of_fit_ref 1.209
_refine_ls_hydrogen_treatment constr
_refine_ls_matrix_type full
_refine_ls_number_parameters 299
_refine_ls_number_reflns 4687
_refine_ls_number_restraints 0
_refine_ls_restrained_S_all 1.209
_refine_ls_R_factor_all 0.1157
_refine_ls_R_factor_gt 0.0861
_refine_ls_shift/su_max 0.004
_refine_ls_shift/su_mean 0.000
_refine_ls_structure_factor_coef Fsqd
_refine_ls_weighting_details 'calc w=1/[\s^2^(Fo^2^)+(0.1218P)^2^+6.7938P] where P=(Fo^2^+2Fc^2^)/3'
_refine_ls_weighting_scheme calc
_refine_ls_wR_factor_gt 0.2265
_refine_ls_wR_factor_ref 0.2531
_reflns_number_gt 3623
_reflns_number_total 4687
_reflns_threshold_expression >2sigma(I)
_cod_data_source_file om5006353_si_002.cif
_cod_data_source_block 8312
_cod_original_sg_symbol_H-M 'P 21/a'
_cod_database_code 4084299

loop_
_symmetry_equiv_pos_as_xyz
'x, y, z'
'-x+1/2, y+1/2, -z'
'-x, -y, -z'
'x-1/2, -y-1/2, z'

loop_
_atom_site_label
_atom_site_type_symbol
_atom_site_fract_x
_atom_site_fract_y
_atom_site_fract_z
_atom_site_U_iso_or_equiv
_atom_site_adp_type
_atom_site_occupancy
_atom_site_symmetry_multiplicity
_atom_site_calc_flag
_atom_site_refinement_flags
C1 C 0.8258(4) 0.0444(8) 0.3398(4) 0.0442(18) Uani 1 1 d .
H1 H 0.8089 -0.0407 0.3670 0.053 Uiso 1 1 calc R
C2 C 0.8534(5) -0.0025(10) 0.2603(5) 0.056(2) Uani 1 1 d .
H2A H 0.8095 -0.0439 0.2331 0.084 Uiso 1 1 calc R
H2B H 0.8952 -0.0710 0.2656 0.084 Uiso 1 1 calc R
H2C H 0.8726 0.0781 0.2329 0.084 Uiso 1 1 calc R
C3 C 0.8960(5) 0.1091(11) 0.3846(5) 0.068(3) Uani 1 1 d .
H3A H 0.8785 0.1365 0.4342 0.102 Uiso 1 1 calc R
H3B H 0.9154 0.1907 0.3582 0.102 Uiso 1 1 calc R
H3C H 0.9377 0.0403 0.3894 0.102 Uiso 1 1 calc R
C4 C 0.7106(5) 0.2077(8) 0.4279(4) 0.0450(18) Uani 1 1 d .
H4 H 0.7537 0.2666 0.4483 0.054 Uiso 1 1 calc R
C5 C 0.7015(5) 0.0820(9) 0.4822(4) 0.052(2) Uani 1 1 d .
H5A H 0.7494 0.0268 0.4823 0.079 Uiso 1 1 calc R
H5B H 0.6577 0.0242 0.4658 0.079 Uiso 1 1 calc R
H5C H 0.6918 0.1164 0.5326 0.079 Uiso 1 1 calc R
C6 C 0.6364(5) 0.2991(9) 0.4263(5) 0.057(2) Uani 1 1 d .
H6A H 0.6442 0.3775 0.3925 0.086 Uiso 1 1 calc R
H6B H 0.6261 0.3338 0.4765 0.086 Uiso 1 1 calc R
H6C H 0.5920 0.2438 0.4089 0.086 Uiso 1 1 calc R
C7 C 0.7700(4) 0.3254(7) 0.2906(4) 0.0356(15) Uani 1 1 d .
C8 C 0.8135(4) 0.4307(8) 0.3268(4) 0.0402(17) Uani 1 1 d .
H8 H 0.8332 0.4138 0.3755 0.048 Uiso 1 1 calc R
C9 C 0.8285(4) 0.5593(8) 0.2930(4) 0.0420(17) Uani 1 1 d .
H9 H 0.8574 0.6292 0.3182 0.050 Uiso 1 1 calc R
C10 C 0.7989(4) 0.5813(7) 0.2199(4) 0.0406(16) Uani 1 1 d .
H10 H 0.8086 0.6675 0.1963 0.049 Uiso 1 1 calc R
C11 C 0.7559(4) 0.4798(7) 0.1814(4) 0.0370(15) Uani 1 1 d .
H11 H 0.7378 0.4979 0.1322 0.044 Uiso 1 1 calc R
C12 C 0.7388(4) 0.3477(7) 0.2159(3) 0.0310(14) Uani 1 1 d .
C13 C 0.6663(4) 0.2712(7) 0.1079(3) 0.0320(14) Uani 1 1 d .
C14 C 0.5904(4) 0.3289(7) 0.0943(4) 0.0417(17) Uani 1 1 d .
C15 C 0.5403(5) 0.3736(9) 0.1606(5) 0.056(2) Uani 1 1 d .
H15A H 0.5681 0.3530 0.2071 0.085 Uiso 1 1 calc R
H15B H 0.4909 0.3228 0.1593 0.085 Uiso 1 1 calc R
H15C H 0.5300 0.4733 0.1575 0.085 Uiso 1 1 calc R
C16 C 0.5651(5) 0.3469(8) 0.0196(5) 0.052(2) Uani 1 1 d .
H16 H 0.5142 0.3807 0.0096 0.063 Uiso 1 1 calc R
C17 C 0.6148(5) 0.3151(8) -0.0403(4) 0.053(2) Uani 1 1 d .
H17 H 0.5972 0.3285 -0.0900 0.063 Uiso 1 1 calc R
C18 C 0.6892(5) 0.2643(8) -0.0266(4) 0.0476(19) Uani 1 1 d .
H18 H 0.7223 0.2445 -0.0672 0.057 Uiso 1 1 calc R
C19 C 0.7163(4) 0.2415(7) 0.0470(4) 0.0365(15) Uani 1 1 d .
C20 C 0.7972(5) 0.1780(9) 0.0615(4) 0.0513(19) Uani 1 1 d .
H20A H 0.8238 0.1642 0.0141 0.077 Uiso 1 1 calc R
H20B H 0.7914 0.0885 0.0867 0.077 Uiso 1 1 calc R
H20C H 0.8280 0.2407 0.0931 0.077 Uiso 1 1 calc R
C21 C 0.4815(4) 0.0117(10) 0.1522(5) 0.056(2) Uani 1 1 d .
H21A H 0.4778 0.1116 0.1431 0.084 Uiso 1 1 calc R
H21B H 0.4562 -0.0107 0.1993 0.084 Uiso 1 1 calc R
H21C H 0.4555 -0.0385 0.1115 0.084 Uiso 1 1 calc R
C22 C 0.6096(5) -0.0425(9) 0.0560(4) 0.0502(19) Uani 1 1 d .
H22A H 0.6158 0.0528 0.0382 0.075 Uiso 1 1 calc R
H22B H 0.5673 -0.0878 0.0281 0.075 Uiso 1 1 calc R
H22C H 0.6581 -0.0939 0.0487 0.075 Uiso 1 1 calc R
C23 C 0.5775(6) -0.2307(9) 0.1747(5) 0.070(3) Uani 1 1 d .
H23A H 0.6297 -0.2712 0.1780 0.105 Uiso 1 1 calc R
H23B H 0.5484 -0.2742 0.1337 0.105 Uiso 1 1 calc R
H23C H 0.5500 -0.2464 0.2215 0.105 Uiso 1 1 calc R
C24 C 0.6190(4) -0.0509(8) 0.3158(4) 0.0395(16) Uani 1 1 d .
C25 C 0.6576(5) -0.1755(8) 0.3369(4) 0.0464(18) Uani 1 1 d .
H25 H 0.7066 -0.1969 0.3157 0.056 Uiso 1 1 calc R
C26 C 0.6247(6) -0.2689(10) 0.3889(5) 0.068(3) Uani 1 1 d .
H26 H 0.6511 -0.3524 0.4010 0.082 Uiso 1 1 calc R
C27 C 0.5538(6) -0.2390(13) 0.4225(5) 0.078(3) Uani 1 1 d .
H27 H 0.5326 -0.3012 0.4579 0.094 Uiso 1 1 calc R
C28 C 0.5136(5) -0.1155(12) 0.4038(5) 0.068(3) Uani 1 1 d .
H28 H 0.4657 -0.0936 0.4267 0.082 Uiso 1 1 calc R
C29 C 0.5461(4) -0.0253(9) 0.3502(4) 0.0476(18) Uani 1 1 d .
H29 H 0.5181 0.0558 0.3367 0.057 Uiso 1 1 calc R
P1 P 0.73836(10) 0.16003(19) 0.32990(9) 0.0342(5) Uani 1 1 d .
P2 P 0.58553(11) -0.0402(2) 0.15723(10) 0.0390(5) Uani 1 1 d .
N1 N 0.6926(3) 0.2445(6) 0.1836(3) 0.0349(13) Uani 1 1 d .
Ni1 Ni 0.65753(5) 0.08203(9) 0.24262(4) 0.0326(4) Uani 1 1 d .

loop_
_atom_site_aniso_label
_atom_site_aniso_U_11
_atom_site_aniso_U_22
_atom_site_aniso_U_33
_atom_site_aniso_U_23
_atom_site_aniso_U_13
_atom_site_aniso_U_12
C1 0.040(4) 0.047(4) 0.046(4) 0.010(3) -0.008(3) -0.006(3)
C2 0.046(4) 0.058(5) 0.065(5) -0.003(4) 0.007(4) 0.009(4)
C3 0.051(5) 0.082(7) 0.070(6) -0.002(5) -0.018(4) 0.005(5)
C4 0.056(4) 0.047(4) 0.032(3) -0.004(3) 0.006(3) -0.010(4)
C5 0.061(5) 0.063(5) 0.034(4) 0.009(4) 0.000(3) -0.008(4)
C6 0.067(5) 0.054(5) 0.050(4) -0.008(4) 0.015(4) -0.005(4)
C7 0.036(4) 0.037(4) 0.034(3) -0.002(3) 0.004(3) -0.003(3)
C8 0.044(4) 0.047(4) 0.029(3) -0.004(3) 0.000(3) -0.010(3)
C9 0.042(4) 0.043(4) 0.041(4) -0.006(3) 0.004(3) -0.013(3)
C10 0.050(4) 0.030(4) 0.042(4) -0.002(3) 0.009(3) -0.007(3)
C11 0.037(4) 0.037(4) 0.037(3) 0.000(3) 0.002(3) -0.002(3)
C12 0.027(3) 0.035(4) 0.032(3) -0.003(3) 0.004(3) 0.001(3)
C13 0.039(4) 0.025(3) 0.032(3) 0.000(3) -0.003(3) -0.005(3)
C14 0.046(4) 0.027(4) 0.051(4) 0.003(3) -0.001(3) 0.000(3)
C15 0.044(4) 0.051(5) 0.075(6) -0.005(4) 0.005(4) 0.009(4)
C16 0.049(4) 0.034(4) 0.073(6) 0.008(4) -0.019(4) -0.004(4)
C17 0.070(6) 0.047(5) 0.041(4) 0.007(3) -0.013(4) -0.018(4)
C18 0.067(5) 0.045(4) 0.031(4) -0.003(3) 0.002(3) -0.014(4)
C19 0.041(4) 0.031(4) 0.038(3) -0.004(3) 0.002(3) -0.009(3)
C20 0.048(4) 0.055(5) 0.051(4) -0.005(4) 0.013(4) 0.002(4)
C21 0.035(4) 0.073(6) 0.060(5) -0.010(4) -0.003(3) -0.006(4)
C22 0.063(5) 0.044(4) 0.044(4) -0.013(3) 0.006(4) -0.010(4)
C23 0.097(7) 0.043(5) 0.070(6) 0.008(4) -0.034(5) -0.020(5)
C24 0.040(4) 0.042(4) 0.037(4) 0.005(3) -0.001(3) -0.005(3)
C25 0.047(4) 0.043(4) 0.049(4) 0.007(3) -0.014(3) -0.004(3)
C26 0.077(7) 0.055(5) 0.073(6) 0.027(5) -0.029(5) -0.017(5)
C27 0.062(6) 0.104(8) 0.069(6) 0.044(6) -0.017(5) -0.036(6)
C28 0.046(5) 0.110(8) 0.049(5) 0.020(5) -0.004(4) -0.022(5)
C29 0.039(4) 0.060(5) 0.043(4) 0.008(4) -0.004(3) -0.010(4)
P1 0.0351(9) 0.0378(10) 0.0298(9) 0.0005(7) 0.0006(7) -0.0043(8)
P2 0.0390(10) 0.0372(11) 0.0407(10) 0.0005(8) -0.0032(8) -0.0061(8)
N1 0.041(3) 0.034(3) 0.030(3) 0.001(2) 0.000(2) -0.005(3)
Ni1 0.0322(5) 0.0333(6) 0.0323(5) 0.0009(4) 0.0007(3) -0.0030(4)

loop_
_atom_type_symbol
_atom_type_description
_atom_type_scat_dispersion_real
_atom_type_scat_dispersion_imag
_atom_type_scat_source
C C 0.0033 0.0016 'International Tables Vol C Tables 4.2.6.8 and 6.1.1.4'
H H 0.0000 0.0000 'International Tables Vol C Tables 4.2.6.8 and 6.1.1.4'
P P 0.1023 0.0942 'International Tables Vol C Tables 4.2.6.8 and 6.1.1.4'
N N 0.0061 0.0033 'International Tables Vol C Tables 4.2.6.8 and 6.1.1.4'
Ni Ni 0.3393 1.1124 'International Tables Vol C Tables 4.2.6.8 and 6.1.1.4'

loop_
_geom_angle_atom_site_label_1
_geom_angle_atom_site_label_2
_geom_angle_atom_site_label_3
_geom_angle
C3 C1 C2 110.0(7)
C3 C1 P1 114.9(6)
C2 C1 P1 109.4(5)
C3 C1 H1 107.4
C2 C1 H1 107.4
P1 C1 H1 107.4
C1 C2 H2A 109.5
C1 C2 H2B 109.5
H2A C2 H2B 109.5
C1 C2 H2C 109.5
H2A C2 H2C 109.5
H2B C2 H2C 109.5
C1 C3 H3A 109.5
C1 C3 H3B 109.5
H3A C3 H3B 109.5
C1 C3 H3C 109.5
H3A C3 H3C 109.5
H3B C3 H3C 109.5
C6 C4 C5 111.4(6)
C6 C4 P1 109.7(5)
C5 C4 P1 115.0(5)
C6 C4 H4 106.8
C5 C4 H4 106.8
P1 C4 H4 106.8
C4 C5 H5A 109.5
C4 C5 H5B 109.5
H5A C5 H5B 109.5
C4 C5 H5C 109.5
H5A C5 H5C 109.5
H5B C5 H5C 109.5
C4 C6 H6A 109.5
C4 C6 H6B 109.5
H6A C6 H6B 109.5
C4 C6 H6C 109.5
H6A C6 H6C 109.5
H6B C6 H6C 109.5
C8 C7 C12 120.4(6)
C8 C7 P1 127.2(5)
C12 C7 P1 112.1(5)
C9 C8 C7 122.1(6)
C9 C8 H8 119.0
C7 C8 H8 119.0
C8 C9 C10 117.8(6)
C8 C9 H9 121.1
C10 C9 H9 121.1
C11 C10 C9 122.3(6)
C11 C10 H10 118.9
C9 C10 H10 118.9
C10 C11 C12 120.6(6)
C10 C11 H11 119.7
C12 C11 H11 119.7
N1 C12 C11 124.4(6)
N1 C12 C7 118.7(6)
C11 C12 C7 116.8(6)
C19 C13 C14 119.9(6)
C19 C13 N1 120.0(6)
C14 C13 N1 120.1(6)
C16 C14 C13 118.5(7)
C16 C14 C15 122.1(7)
C13 C14 C15 119.4(6)
C14 C15 H15A 109.5
C14 C15 H15B 109.5
H15A C15 H15B 109.5
C14 C15 H15C 109.5
H15A C15 H15C 109.5
H15B C15 H15C 109.5
C17 C16 C14 120.9(7)
C17 C16 H16 119.6
C14 C16 H16 119.6
C18 C17 C16 120.2(7)
C18 C17 H17 119.9
C16 C17 H17 119.9
C17 C18 C19 121.0(7)
C17 C18 H18 119.5
C19 C18 H18 119.5
C18 C19 C13 119.4(7)
C18 C19 C20 120.7(7)
C13 C19 C20 119.9(6)
C19 C20 H20A 109.5
C19 C20 H20B 109.5
H20A C20 H20B 109.5
C19 C20 H20C 109.5
H20A C20 H20C 109.5
H20B C20 H20C 109.5
P2 C21 H21A 109.5
P2 C21 H21B 109.5
H21A C21 H21B 109.5
P2 C21 H21C 109.5
H21A C21 H21C 109.5
H21B C21 H21C 109.5
P2 C22 H22A 109.5
P2 C22 H22B 109.5
H22A C22 H22B 109.5
P2 C22 H22C 109.5
H22A C22 H22C 109.5
H22B C22 H22C 109.5
P2 C23 H23A 109.5
P2 C23 H23B 109.5
H23A C23 H23B 109.5
P2 C23 H23C 109.5
H23A C23 H23C 109.5
H23B C23 H23C 109.5
C25 C24 C29 116.0(7)
C25 C24 Ni1 125.0(6)
C29 C24 Ni1 118.9(5)
C26 C25 C24 121.6(8)
C26 C25 H25 119.2
C24 C25 H25 119.2
C27 C26 C25 120.6(9)
C27 C26 H26 119.7
C25 C26 H26 119.7
C26 C27 C28 119.8(8)
C26 C27 H27 120.1
C28 C27 H27 120.1
C27 C28 C29 119.0(9)
C27 C28 H28 120.5
C29 C28 H28 120.5
C28 C29 C24 122.9(8)
C28 C29 H29 118.5
C24 C29 H29 118.5
C7 P1 C1 108.3(3)
C7 P1 C4 103.1(3)
C1 P1 C4 105.4(4)
C7 P1 Ni1 102.0(2)
C1 P1 Ni1 111.1(2)
C4 P1 Ni1 125.5(3)
C21 P2 C23 101.5(5)
C21 P2 C22 100.2(4)
C23 P2 C22 99.7(4)
C21 P2 Ni1 114.0(3)
C23 P2 Ni1 115.7(3)
C22 P2 Ni1 122.4(3)
C12 N1 C13 115.7(5)
C12 N1 Ni1 120.9(4)
C13 N1 Ni1 123.2(4)
C24 Ni1 N1 168.8(3)
C24 Ni1 P1 87.7(2)
N1 Ni1 P1 85.38(16)
C24 Ni1 P2 85.9(2)
N1 Ni1 P2 102.26(16)
P1 Ni1 P2 168.58(8)

loop_
_geom_bond_atom_site_label_1
_geom_bond_atom_site_label_2
_geom_bond_distance
C1 C3 1.541(11)
C1 C2 1.544(10)
C1 P1 1.839(8)
C1 H1 0.9800
C2 H2A 0.9600
C2 H2B 0.9600
C2 H2C 0.9600
C3 H3A 0.9600
C3 H3B 0.9600
C3 H3C 0.9600
C4 C6 1.518(12)
C4 C5 1.534(10)
C4 P1 1.848(7)
C4 H4 0.9800
C5 H5A 0.9600
C5 H5B 0.9600
C5 H5C 0.9600
C6 H6A 0.9600
C6 H6B 0.9600
C6 H6C 0.9600
C7 C8 1.387(10)
C7 C12 1.426(9)
C7 P1 1.792(7)
C8 C9 1.378(10)
C8 H8 0.9300
C9 C10 1.391(10)
C9 H9 0.9300
C10 C11 1.377(10)
C10 H10 0.9300
C11 C12 1.419(9)
C11 H11 0.9300
C12 N1 1.368(8)
C13 C19 1.399(9)
C13 C14 1.408(10)
C13 N1 1.422(8)
C14 C16 1.390(11)
C14 C15 1.506(11)
C15 H15A 0.9600
C15 H15B 0.9600
C15 H15C 0.9600
C16 C17 1.385(12)
C16 H16 0.9300
C17 C18 1.360(12)
C17 H17 0.9300
C18 C19 1.386(10)
C18 H18 0.9300
C19 C20 1.507(11)
C20 H20A 0.9600
C20 H20B 0.9600
C20 H20C 0.9600
C21 P2 1.820(8)
C21 H21A 0.9600
C21 H21B 0.9600
C21 H21C 0.9600
C22 P2 1.832(7)
C22 H22A 0.9600
C22 H22B 0.9600
C22 H22C 0.9600
C23 P2 1.831(8)
C23 H23A 0.9600
C23 H23B 0.9600
C23 H23C 0.9600
C24 C25 1.393(10)
C24 C29 1.395(10)
C24 Ni1 1.916(7)
C25 C26 1.391(11)
C25 H25 0.9300
C26 C27 1.365(14)
C26 H26 0.9300
C27 C28 1.387(15)
C27 H27 0.9300
C28 C29 1.387(11)
C28 H28 0.9300
C29 H29 0.9300
P1 Ni1 2.1712(18)
P2 Ni1 2.242(2)
N1 Ni1 1.948(5)
